data_7119670
loop_
_publ_author_name
'Zhai, Wenlei'
'Male, Louise'
'Fossey, John S.'

_publ_section_title
;
 Glucose selective bis-boronic acid click-fluor.
;
_journal_issue 14
_journal_name_full 'Chemical communications (Cambridge, England)'
_journal_page_first 2218
_journal_page_last 2221
_journal_paper_doi 10.1039/c6cc08534b
_journal_volume 53
_journal_year 2017
_chemical_absolute_configuration unk
_chemical_formula_moiety 'C36 H42 B2 N6 O4'
_chemical_formula_sum 'C36 H42 B2 N6 O4'
_chemical_formula_weight 644.37
_space_group_crystal_system orthorhombic
_space_group_IT_number 33
_space_group_name_Hall 'P 2c -2n'
_space_group_name_H-M_alt 'P n a 21'
_symmetry_space_group_name_Hall 'P 2c -2n'
_symmetry_space_group_name_H-M 'P n a 21'
_atom_sites_solution_hydrogens geom
_atom_sites_solution_primary direct
_audit_creation_date 2015-03-17
_audit_creation_method
;
Olex2 1.2
(compiled 2015.01.26 svn.r3150 for OlexSys, GUI svn.r4998)
;
_audit_update_record
;
2016-10-20 deposited with the CCDC.
2016-11-23 downloaded from the CCDC.
;
_cell_angle_alpha 90
_cell_angle_beta 90
_cell_angle_gamma 90
_cell_formula_units_Z 4
_cell_length_a 26.0090(3)
_cell_length_b 6.56488(9)
_cell_length_c 20.4434(3)
_cell_measurement_reflns_used 7353
_cell_measurement_temperature 100.00(10)
_cell_measurement_theta_max 74.3790
_cell_measurement_theta_min 3.3770
_cell_volume 3490.63(8)
_computing_cell_refinement
;
CrysAlisPro, Agilent Technologies,
Version 1.171.37.35 (release 13-08-2014 CrysAlis171 .NET)
(compiled Aug 13 2014,18:06:01)
;
_computing_data_collection
;
CrysAlisPro, Agilent Technologies,
Version 1.171.37.35 (release 13-08-2014 CrysAlis171 .NET)
(compiled Aug 13 2014,18:06:01)
;
_computing_data_reduction
;
CrysAlisPro, Agilent Technologies,
Version 1.171.37.35 (release 13-08-2014 CrysAlis171 .NET)
(compiled Aug 13 2014,18:06:01)
;
_computing_molecular_graphics 'Olex2 (Dolomanov et al., 2009)'
_computing_publication_material 'Olex2 (Dolomanov et al., 2009)'
_computing_structure_refinement 'ShelXL (Sheldrick, 2008)'
_computing_structure_solution 'ShelXS (Sheldrick, 2008)'
_diffrn_ambient_environment N~2~
_diffrn_ambient_temperature 100.00(10)
_diffrn_detector 'CCD plate'
_diffrn_detector_area_resol_mean 10.3537
_diffrn_detector_type Atlas
_diffrn_measured_fraction_theta_full 1.000
_diffrn_measured_fraction_theta_max 0.978
_diffrn_measurement_details
;
#__ type_ start__ end____ width___ exp.time_
  1 omega  -80.00   36.00   1.0000    9.6300
omega____ theta____ kappa____ phi______ frames
    -      -42.8107   19.0000  -90.0000 116

#__ type_ start__ end____ width___ exp.time_
  2 omega  -44.00   23.00   1.0000    9.6300
omega____ theta____ kappa____ phi______ frames
    -      -42.8107   38.0000  150.0000 67

#__ type_ start__ end____ width___ exp.time_
  3 omega   61.00   88.00   1.0000    9.6300
omega____ theta____ kappa____ phi______ frames
    -       42.8107 -125.0000 -180.0000 27

#__ type_ start__ end____ width___ exp.time_
  4 omega   41.00   98.00   1.0000   38.5150
omega____ theta____ kappa____ phi______ frames
    -      106.6257  -45.0000  120.0000 57

#__ type_ start__ end____ width___ exp.time_
  5 omega   94.00  154.00   1.0000   38.5150
omega____ theta____ kappa____ phi______ frames
    -      106.6257  125.0000    0.0000 60

#__ type_ start__ end____ width___ exp.time_
  6 omega   36.00   68.00   1.0000   38.5150
omega____ theta____ kappa____ phi______ frames
    -      106.6257  -30.0000  -90.0000 32

#__ type_ start__ end____ width___ exp.time_
  7 omega   49.00  107.00   1.0000   38.5150
omega____ theta____ kappa____ phi______ frames
    -      106.6257 -125.0000  150.0000 58

#__ type_ start__ end____ width___ exp.time_
  8 omega   55.00   99.00   1.0000   38.5150
omega____ theta____ kappa____ phi______ frames
    -      106.6257  -94.0000 -180.0000 44

#__ type_ start__ end____ width___ exp.time_
  9 omega   61.00   91.00   1.0000   38.5150
omega____ theta____ kappa____ phi______ frames
    -      106.6257  -30.0000  -30.0000 30

#__ type_ start__ end____ width___ exp.time_
 10 omega   68.00  165.00   1.0000   38.5150
omega____ theta____ kappa____ phi______ frames
    -      106.6257   15.0000 -150.0000 97

#__ type_ start__ end____ width___ exp.time_
 11 omega  107.00  178.00   1.0000   38.5150
omega____ theta____ kappa____ phi______ frames
    -      106.6257  125.0000  150.0000 71
;
_diffrn_measurement_device 'four-circle diffractometer'
_diffrn_measurement_device_type 'SuperNova, Dual, Cu at zero, Atlas'
_diffrn_measurement_method '\w scans'
_diffrn_orient_matrix_UB_11 -0.0233398000
_diffrn_orient_matrix_UB_12 0.0581107000
_diffrn_orient_matrix_UB_13 -0.0666924000
_diffrn_orient_matrix_UB_21 -0.0192182000
_diffrn_orient_matrix_UB_22 0.2027798000
_diffrn_orient_matrix_UB_23 0.0290659000
_diffrn_orient_matrix_UB_31 0.0509153000
_diffrn_orient_matrix_UB_32 0.1027918000
_diffrn_orient_matrix_UB_33 -0.0197457000
_diffrn_radiation_monochromator mirror
_diffrn_radiation_probe x-ray
_diffrn_radiation_type CuK\a
_diffrn_radiation_wavelength 1.54184
_diffrn_reflns_av_R_equivalents 0.0217
_diffrn_reflns_av_unetI/netI 0.0236
_diffrn_reflns_Laue_measured_fraction_full 1.000
_diffrn_reflns_Laue_measured_fraction_max 0.978
_diffrn_reflns_limit_h_max 32
_diffrn_reflns_limit_h_min -23
_diffrn_reflns_limit_k_max 7
_diffrn_reflns_limit_k_min -7
_diffrn_reflns_limit_l_max 22
_diffrn_reflns_limit_l_min -25
_diffrn_reflns_number 13862
_diffrn_reflns_point_group_measured_fraction_full 0.810
_diffrn_reflns_point_group_measured_fraction_max 0.775
_diffrn_reflns_theta_full 67.684
_diffrn_reflns_theta_max 74.588
_diffrn_reflns_theta_min 3.399
_diffrn_source 'sealed X-ray tube'
_diffrn_source_type 'SuperNova (Cu) X-ray Source'
_exptl_absorpt_coefficient_mu 0.642
_exptl_absorpt_correction_T_max 0.992
_exptl_absorpt_correction_T_min 0.977
_exptl_absorpt_correction_type gaussian
_exptl_absorpt_process_details
;
CrysAlisPro, Agilent Technologies,
Version 1.171.37.35 (release 13-08-2014 CrysAlis171 .NET)
(compiled Aug 13 2014,18:06:01)
Numerical absorption correction based on gaussian integration over
            a multifaceted crystal model
Empirical absorption correction using spherical harmonics,
 implemented in SCALE3 ABSPACK scaling algorithm.
;
_exptl_crystal_colour colourless
_exptl_crystal_colour_primary colourless
_exptl_crystal_density_diffrn 1.226
_exptl_crystal_description plate
_exptl_crystal_F_000 1368
_exptl_crystal_size_max 0.2202
_exptl_crystal_size_mid 0.1067
_exptl_crystal_size_min 0.0635
_refine_diff_density_max 0.364
_refine_diff_density_min -0.222
_refine_diff_density_rms 0.039
_refine_ls_abs_structure_details
;
 Flack x determined using 1801 quotients [(I+)-(I-)]/[(I+)+(I-)]
 (Parsons, Flack and Wagner, Acta Cryst. B69 (2013) 249-259).
;
_refine_ls_extinction_method none
_refine_ls_goodness_of_fit_ref 1.035
_refine_ls_hydrogen_treatment constr
_refine_ls_matrix_type full
_refine_ls_number_parameters 441
_refine_ls_number_reflns 5551
_refine_ls_number_restraints 1
_refine_ls_restrained_S_all 1.035
_refine_ls_R_factor_all 0.0423
_refine_ls_R_factor_gt 0.0404
_refine_ls_shift/su_max 0.000
_refine_ls_shift/su_mean 0.000
_refine_ls_structure_factor_coef Fsqd
_refine_ls_weighting_details 'w=1/[\s^2^(Fo^2^)+(0.0542P)^2^+1.2194P] where P=(Fo^2^+2Fc^2^)/3'
_refine_ls_weighting_scheme calc
_refine_ls_wR_factor_gt 0.1026
_refine_ls_wR_factor_ref 0.1046
_reflns_Friedel_coverage 0.540
_reflns_Friedel_fraction_full 0.608
_reflns_Friedel_fraction_max 0.560
_reflns_number_gt 5344
_reflns_number_total 5551
_reflns_threshold_expression 'I > 2\s(I)'
_cod_data_source_file c6cc08534b2.cif
_cod_data_source_block 7b
_cod_original_cell_volume 3490.62(8)
_cod_database_code 7119670
_shelxl_version_number 2014/6
_chemical_oxdiff_formula 'C36 H42 B2 N6 O4'
_shelx_space_group_comment
;
The symmetry employed for this shelxl refinement is uniquely defined
by the following loop, which should always be used as a source of
symmetry information in preference to the above space-group names.
They are only intended as comments.
;
_reflns_odcompleteness_completeness 99.94
_reflns_odcompleteness_iscentric 1
_reflns_odcompleteness_theta 66.97
_olex2_refinement_description
;
1. Fixed Uiso
 At 1.2 times of:
  All C(H) groups, All C(H,H) groups
 At 1.5 times of:
  All C(H,H,H) groups
2.a Secondary CH2 refined with riding coordinates:
 C13(H13A,H13B), C24(H24A,H24B)
2.b Aromatic/amide H refined with riding coordinates:
 C9(H9), C10(H10), C11(H11), C12(H12), C14(H14), C17(H17), C19(H19), C20(H20),
 C21(H21), C23(H23), C27(H27), C28(H28), C29(H29), C30(H30)
2.c Idealised Me refined as rotating group:
 C2(H2A,H2B,H2C), C3(H3A,H3B,H3C), C5(H5A,H5B,H5C), C6(H6A,H6B,H6C), C32(H32A,
 H32B,H32C), C33(H33A,H33B,H33C), C35(H35A,H35B,H35C), C36(H36A,H36B,H36C)
;
_olex2_submission_special_instructions 'No special instructions were received'

loop_
_space_group_symop_operation_xyz
'x, y, z'
'-x, -y, z+1/2'
'-x+1/2, y+1/2, z+1/2'
'x+1/2, -y+1/2, z'

loop_
_atom_site_label
_atom_site_type_symbol
_atom_site_fract_x
_atom_site_fract_y
_atom_site_fract_z
_atom_site_U_iso_or_equiv
_atom_site_adp_type
_atom_site_occupancy
_atom_site_site_symmetry_order
_atom_site_calc_flag
_atom_site_refinement_flags_posn
C1 C 0.82986(14) 0.5751(5) 0.97745(17) 0.0466(8) Uani 1 1 d .
C2 C 0.82163(18) 0.3607(6) 1.0015(2) 0.0627(11) Uani 1 1 d .
H2A H 0.8543 0.2990 1.0108 0.094 Uiso 1 1 calc GR
H2B H 0.8042 0.2832 0.9684 0.094 Uiso 1 1 calc GR
H2C H 0.8012 0.3634 1.0406 0.094 Uiso 1 1 calc GR
C3 C 0.86229(17) 0.6975(7) 1.0262(2) 0.0619(10) Uani 1 1 d .
H3A H 0.8459 0.6958 1.0683 0.093 Uiso 1 1 calc GR
H3B H 0.8654 0.8355 1.0112 0.093 Uiso 1 1 calc GR
H3C H 0.8959 0.6377 1.0296 0.093 Uiso 1 1 calc GR
C4 C 0.78186(12) 0.6936(5) 0.95603(17) 0.0452(8) Uani 1 1 d .
C5 C 0.74295(15) 0.5515(8) 0.9216(2) 0.0693(13) Uani 1 1 d .
H5A H 0.7606 0.4697 0.8898 0.104 Uiso 1 1 calc GR
H5B H 0.7171 0.6320 0.9002 0.104 Uiso 1 1 calc GR
H5C H 0.7270 0.4646 0.9535 0.104 Uiso 1 1 calc GR
C6 C 0.75613(14) 0.8209(6) 1.00850(19) 0.0524(9) Uani 1 1 d .
H6A H 0.7462 0.7348 1.0443 0.079 Uiso 1 1 calc GR
H6B H 0.7262 0.8858 0.9906 0.079 Uiso 1 1 calc GR
H6C H 0.7797 0.9228 1.0238 0.079 Uiso 1 1 calc GR
C7 C 0.87525(8) 0.8008(4) 0.81889(13) 0.0247(5) Uani 1 1 d .
C8 C 0.86981(8) 0.9879(4) 0.78668(13) 0.0251(5) Uani 1 1 d .
C9 C 0.90083(9) 1.0324(4) 0.73264(14) 0.0291(5) Uani 1 1 d .
H9 H 0.8975 1.1574 0.7117 0.035 Uiso 1 1 calc R
C10 C 0.93664(10) 0.8917(4) 0.70991(15) 0.0326(6) Uani 1 1 d .
H10 H 0.9571 0.9229 0.6740 0.039 Uiso 1 1 calc R
C11 C 0.94170(9) 0.7062(4) 0.74063(15) 0.0312(6) Uani 1 1 d .
H11 H 0.9651 0.6109 0.7250 0.037 Uiso 1 1 calc R
C12 C 0.91176(9) 0.6620(4) 0.79485(14) 0.0285(5) Uani 1 1 d .
H12 H 0.9159 0.5374 0.8158 0.034 Uiso 1 1 calc R
C13 C 0.83098(9) 1.1460(4) 0.80840(14) 0.0274(5) Uani 1 1 d .
H13A H 0.8257 1.1344 0.8552 0.033 Uiso 1 1 calc R
H13B H 0.8445 1.2809 0.7995 0.033 Uiso 1 1 calc R
C14 C 0.75147(9) 0.9549(4) 0.76895(14) 0.0272(5) Uani 1 1 d .
H14 H 0.7571 0.8269 0.7871 0.033 Uiso 1 1 calc R
C15 C 0.71099(9) 1.0147(4) 0.73073(14) 0.0249(5) Uani 1 1 d .
C16 C 0.66782(9) 0.8956(4) 0.70460(13) 0.0246(5) Uani 1 1 d .
C17 C 0.62239(9) 0.9903(4) 0.68527(13) 0.0250(5) Uani 1 1 d .
H17 H 0.6181 1.1290 0.6928 0.030 Uiso 1 1 calc R
C18 C 0.58330(9) 0.8802(4) 0.65486(13) 0.0244(5) Uani 1 1 d .
C19 C 0.58900(9) 0.6707(4) 0.64574(15) 0.0295(6) Uani 1 1 d .
H19 H 0.5629 0.5953 0.6262 0.035 Uiso 1 1 calc R
C20 C 0.63406(10) 0.5754(4) 0.66612(16) 0.0323(6) Uani 1 1 d .
H20 H 0.6378 0.4357 0.6604 0.039 Uiso 1 1 calc R
C21 C 0.67336(9) 0.6864(4) 0.69485(15) 0.0290(5) Uani 1 1 d .
H21 H 0.7035 0.6213 0.7076 0.035 Uiso 1 1 calc R
C22 C 0.53735(8) 0.9857(4) 0.62985(13) 0.0251(5) Uani 1 1 d .
C23 C 0.50103(9) 0.9172(4) 0.58678(14) 0.0278(5) Uani 1 1 d .
H23 H 0.4994 0.7899 0.5669 0.033 Uiso 1 1 calc R
C24 C 0.42056(9) 1.0851(4) 0.54054(14) 0.0294(6) Uani 1 1 d .
H24A H 0.4285 1.0611 0.4948 0.035 Uiso 1 1 calc R
H24B H 0.4059 1.2204 0.5444 0.035 Uiso 1 1 calc R
C25 C 0.38176(8) 0.9291(4) 0.56362(13) 0.0266(5) Uani 1 1 d .
C26 C 0.37712(9) 0.7367(4) 0.53429(13) 0.0257(5) Uani 1 1 d .
C27 C 0.34094(9) 0.6005(4) 0.56019(13) 0.0270(5) Uani 1 1 d .
H27 H 0.3371 0.4730 0.5409 0.032 Uiso 1 1 calc R
C28 C 0.31085(9) 0.6505(5) 0.61360(15) 0.0325(6) Uani 1 1 d .
H28 H 0.2877 0.5564 0.6306 0.039 Uiso 1 1 calc R
C29 C 0.31543(10) 0.8421(5) 0.64150(15) 0.0341(6) Uani 1 1 d .
H29 H 0.2949 0.8781 0.6769 0.041 Uiso 1 1 calc R
C30 C 0.35069(9) 0.9798(4) 0.61638(15) 0.0311(6) Uani 1 1 d .
H30 H 0.3536 1.1083 0.6352 0.037 Uiso 1 1 calc R
C31 C 0.42464(12) 0.5066(4) 0.37610(15) 0.0372(6) Uani 1 1 d .
C32 C 0.3960(2) 0.6336(7) 0.32629(19) 0.0664(12) Uani 1 1 d .
H32A H 0.4152 0.6377 0.2862 0.100 Uiso 1 1 calc GR
H32B H 0.3917 0.7695 0.3427 0.100 Uiso 1 1 calc GR
H32C H 0.3629 0.5742 0.3183 0.100 Uiso 1 1 calc GR
C33 C 0.43139(14) 0.2925(5) 0.35153(18) 0.0456(7) Uani 1 1 d .
H33A H 0.3983 0.2344 0.3422 0.068 Uiso 1 1 calc GR
H33B H 0.4484 0.2123 0.3843 0.068 Uiso 1 1 calc GR
H33C H 0.4518 0.2940 0.3124 0.068 Uiso 1 1 calc GR
C34 C 0.47417(13) 0.6123(5) 0.40135(18) 0.0463(8) Uani 1 1 d .
C35 C 0.5031(2) 0.7399(7) 0.3525(3) 0.0804(16) Uani 1 1 d .
H35A H 0.5175 0.6534 0.3194 0.121 Uiso 1 1 calc GR
H35B H 0.5302 0.8121 0.3744 0.121 Uiso 1 1 calc GR
H35C H 0.4800 0.8357 0.3326 0.121 Uiso 1 1 calc GR
C36 C 0.51112(13) 0.4662(7) 0.4357(2) 0.0613(11) Uani 1 1 d .
H36A H 0.4934 0.3970 0.4703 0.092 Uiso 1 1 calc GR
H36B H 0.5395 0.5416 0.4535 0.092 Uiso 1 1 calc GR
H36C H 0.5237 0.3681 0.4048 0.092 Uiso 1 1 calc GR
B1 B 0.84482(10) 0.7344(5) 0.88126(15) 0.0265(6) Uani 1 1 d .
B2 B 0.40839(11) 0.6635(5) 0.47269(16) 0.0276(6) Uani 1 1 d .
N1 N 0.78141(7) 1.1213(3) 0.77465(11) 0.0253(4) Uani 1 1 d .
N2 N 0.76106(8) 1.2789(3) 0.74185(15) 0.0344(6) Uani 1 1 d .
N3 N 0.71792(8) 1.2145(4) 0.71523(14) 0.0346(6) Uani 1 1 d .
N4 N 0.46821(7) 1.0740(3) 0.57934(12) 0.0270(4) Uani 1 1 d .
N5 N 0.48305(8) 1.2342(4) 0.61581(14) 0.0324(5) Uani 1 1 d .
N6 N 0.52535(8) 1.1807(3) 0.64668(13) 0.0319(5) Uani 1 1 d .
O1 O 0.85928(9) 0.5678(3) 0.91610(12) 0.0439(5) Uani 1 1 d .
O2 O 0.80306(8) 0.8311(3) 0.90621(11) 0.0383(5) Uani 1 1 d .
O3 O 0.39288(7) 0.5026(3) 0.43578(10) 0.0318(4) Uani 1 1 d .
O4 O 0.45354(8) 0.7484(3) 0.45226(12) 0.0417(5) Uani 1 1 d .

loop_
_atom_site_aniso_label
_atom_site_aniso_U_11
_atom_site_aniso_U_22
_atom_site_aniso_U_33
_atom_site_aniso_U_23
_atom_site_aniso_U_13
_atom_site_aniso_U_12
C1 0.065(2) 0.0415(17) 0.0329(16) 0.0070(15) 0.0103(15) -0.0015(15)
C2 0.106(3) 0.0386(18) 0.044(2) 0.0103(17) 0.022(2) -0.0058(19)
C3 0.080(3) 0.069(3) 0.0364(19) 0.0106(19) -0.0148(18) -0.010(2)
C4 0.0468(16) 0.0501(18) 0.0387(17) 0.0038(15) 0.0140(14) -0.0109(14)
C5 0.050(2) 0.109(4) 0.048(2) -0.011(2) 0.0170(17) -0.037(2)
C6 0.065(2) 0.0464(19) 0.046(2) -0.0007(16) 0.0302(18) -0.0057(15)
C7 0.0173(10) 0.0316(13) 0.0251(13) 0.0016(11) -0.0022(10) -0.0019(9)
C8 0.0173(10) 0.0302(13) 0.0277(13) -0.0001(11) -0.0045(9) -0.0027(9)
C9 0.0254(11) 0.0319(13) 0.0301(13) 0.0059(11) -0.0024(10) -0.0051(9)
C10 0.0242(11) 0.0427(15) 0.0307(14) 0.0013(12) 0.0050(10) -0.0051(10)
C11 0.0221(11) 0.0388(14) 0.0327(14) -0.0020(12) 0.0027(11) 0.0015(10)
C12 0.0225(11) 0.0310(13) 0.0321(14) 0.0055(11) -0.0026(10) 0.0021(9)
C13 0.0229(11) 0.0281(13) 0.0313(13) 0.0010(11) -0.0057(10) -0.0013(9)
C14 0.0277(12) 0.0231(11) 0.0306(13) 0.0032(11) -0.0022(10) -0.0012(9)
C15 0.0207(10) 0.0231(12) 0.0310(13) 0.0018(10) 0.0030(9) 0.0020(8)
C16 0.0215(10) 0.0262(12) 0.0259(13) 0.0046(10) 0.0026(9) -0.0006(9)
C17 0.0225(10) 0.0227(12) 0.0296(14) 0.0000(10) 0.0029(9) -0.0002(9)
C18 0.0211(10) 0.0242(12) 0.0277(13) 0.0032(10) 0.0023(9) 0.0007(8)
C19 0.0253(11) 0.0270(13) 0.0363(15) 0.0017(11) -0.0035(11) -0.0031(9)
C20 0.0330(13) 0.0214(13) 0.0424(17) 0.0026(11) -0.0021(11) 0.0012(10)
C21 0.0252(11) 0.0245(12) 0.0372(15) 0.0050(11) -0.0025(10) 0.0019(9)
C22 0.0190(11) 0.0252(12) 0.0312(14) -0.0002(10) 0.0029(9) -0.0022(9)
C23 0.0262(11) 0.0237(11) 0.0335(14) -0.0019(11) -0.0010(10) 0.0011(9)
C24 0.0274(12) 0.0282(13) 0.0327(15) 0.0019(11) -0.0061(10) 0.0031(9)
C25 0.0192(10) 0.0319(13) 0.0288(14) 0.0013(11) -0.0052(10) 0.0031(9)
C26 0.0208(11) 0.0321(13) 0.0242(13) -0.0011(11) -0.0024(10) 0.0031(9)
C27 0.0218(10) 0.0319(13) 0.0273(13) -0.0036(11) -0.0027(9) 0.0004(9)
C28 0.0225(11) 0.0436(15) 0.0313(14) 0.0009(13) -0.0003(11) -0.0046(10)
C29 0.0250(12) 0.0465(16) 0.0307(14) -0.0069(13) 0.0015(11) 0.0050(11)
C30 0.0250(12) 0.0351(14) 0.0331(14) -0.0078(12) -0.0058(10) 0.0059(10)
C31 0.0498(16) 0.0353(16) 0.0264(14) -0.0027(12) 0.0097(12) 0.0037(12)
C32 0.104(3) 0.064(2) 0.0310(18) -0.0051(18) -0.009(2) 0.029(2)
C33 0.0596(19) 0.0400(17) 0.0373(17) -0.0067(14) 0.0142(15) 0.0002(14)
C34 0.0496(17) 0.0424(16) 0.0469(19) -0.0121(16) 0.0254(15) -0.0069(13)
C35 0.105(3) 0.055(2) 0.080(3) -0.015(2) 0.065(3) -0.022(2)
C36 0.0359(17) 0.075(3) 0.073(3) -0.021(2) 0.0074(17) 0.0081(16)
B1 0.0234(13) 0.0314(15) 0.0248(15) 0.0002(12) -0.0035(11) -0.0027(10)
B2 0.0271(13) 0.0294(14) 0.0262(15) 0.0003(12) 0.0001(11) 0.0015(11)
N1 0.0211(9) 0.0260(10) 0.0290(11) 0.0024(9) -0.0005(8) 0.0001(7)
N2 0.0236(10) 0.0263(11) 0.0534(16) 0.0095(11) -0.0072(10) -0.0001(8)
N3 0.0229(10) 0.0270(11) 0.0539(16) 0.0086(11) -0.0100(10) -0.0012(8)
N4 0.0212(9) 0.0265(10) 0.0332(12) -0.0014(9) -0.0008(9) -0.0004(7)
N5 0.0254(10) 0.0287(11) 0.0432(14) -0.0067(11) -0.0066(10) 0.0027(8)
N6 0.0242(10) 0.0283(11) 0.0434(14) -0.0037(11) -0.0055(10) 0.0030(8)
O1 0.0577(13) 0.0379(12) 0.0362(12) 0.0137(10) 0.0131(10) 0.0102(9)
O2 0.0354(10) 0.0456(11) 0.0341(11) 0.0085(10) 0.0123(9) 0.0057(8)
O3 0.0303(9) 0.0350(10) 0.0302(10) -0.0042(8) 0.0043(8) -0.0010(7)
O4 0.0403(10) 0.0423(12) 0.0426(13) -0.0116(10) 0.0183(10) -0.0103(9)

loop_
_atom_type_symbol
_atom_type_description
_atom_type_scat_dispersion_real
_atom_type_scat_dispersion_imag
_atom_type_scat_source
C C 0.0181 0.0091 'International Tables Vol C Tables 4.2.6.8 and 6.1.1.4'
H H 0.0000 0.0000 'International Tables Vol C Tables 4.2.6.8 and 6.1.1.4'
B B 0.0090 0.0039 'International Tables Vol C Tables 4.2.6.8 and 6.1.1.4'
N N 0.0311 0.0180 'International Tables Vol C Tables 4.2.6.8 and 6.1.1.4'
O O 0.0492 0.0322 'International Tables Vol C Tables 4.2.6.8 and 6.1.1.4'

loop_
_exptl_crystal_face_index_h
_exptl_crystal_face_index_k
_exptl_crystal_face_index_l
_exptl_crystal_face_perp_dist
_exptl_oxdiff_crystal_face_indexfrac_h
_exptl_oxdiff_crystal_face_indexfrac_k
_exptl_oxdiff_crystal_face_indexfrac_l
_exptl_oxdiff_crystal_face_x
_exptl_oxdiff_crystal_face_y
_exptl_oxdiff_crystal_face_z
8 0 12 0.0534 7.9775 0.0044 11.9988 -0.9862 0.1963 0.1697
-8 0 -12 0.0534 -7.9775 -0.0044 -11.9988 0.9862 -0.1963 -0.1697
-14 -2 4 0.0967 -14.0015 -2.0059 3.9973 -0.0564 -0.0215 -0.9980
14 2 -4 0.0967 14.0015 2.0059 -3.9973 0.0564 0.0215 0.9980
5 2 -12 0.0791 5.0174 2.0015 -11.9986 0.7994 -0.0393 0.6981
2 -4 -2 0.0187 2.0069 -4.0006 -1.9831 -0.1471 -0.9075 -0.2699
-3 4 3 0.0366 -3.0084 4.0003 2.9821 0.1038 0.9557 0.1991
2 -2 -12 0.0498 2.0221 -2.0009 -11.9856 0.6359 -0.7930 0.1339
8 3 8 0.0714 7.9814 3.0049 7.9897 -0.5445 0.6882 0.5575
4 -4 3 0.0254 3.9979 -3.9993 3.0156 -0.5268 -0.8002 -0.2671
-8 4 -2 0.0459 -7.9987 3.9978 -2.0184 0.5536 0.9057 0.0435
2 3 9 0.0426 1.9811 3.0026 8.9857 -0.4710 0.8320 0.2321
8 -3 5 0.0345 7.9925 -2.9972 5.0132 -0.6951 -0.6157 -0.0001

loop_
_geom_angle_atom_site_label_1
_geom_angle_atom_site_label_2
_geom_angle_atom_site_label_3
_geom_angle
C2 C1 C3 110.9(3)
C2 C1 C4 116.8(3)
C3 C1 C4 111.5(3)
O1 C1 C2 108.8(3)
O1 C1 C3 106.6(3)
O1 C1 C4 101.3(3)
C1 C2 H2A 109.5
C1 C2 H2B 109.5
C1 C2 H2C 109.5
H2A C2 H2B 109.5
H2A C2 H2C 109.5
H2B C2 H2C 109.5
C1 C3 H3A 109.5
C1 C3 H3B 109.5
C1 C3 H3C 109.5
H3A C3 H3B 109.5
H3A C3 H3C 109.5
H3B C3 H3C 109.5
C1 C4 C5 110.9(3)
C6 C4 C1 115.9(3)
C6 C4 C5 111.5(3)
O2 C4 C1 101.8(2)
O2 C4 C5 107.5(3)
O2 C4 C6 108.5(3)
C4 C5 H5A 109.5
C4 C5 H5B 109.5
C4 C5 H5C 109.5
H5A C5 H5B 109.5
H5A C5 H5C 109.5
H5B C5 H5C 109.5
C4 C6 H6A 109.5
C4 C6 H6B 109.5
C4 C6 H6C 109.5
H6A C6 H6B 109.5
H6A C6 H6C 109.5
H6B C6 H6C 109.5
C8 C7 C12 118.2(2)
C8 C7 B1 125.2(2)
C12 C7 B1 116.5(2)
C7 C8 C13 122.0(2)
C9 C8 C7 119.8(2)
C9 C8 C13 118.2(2)
C8 C9 H9 119.6
C10 C9 C8 120.7(3)
C10 C9 H9 119.6
C9 C10 H10 120.0
C11 C10 C9 119.9(3)
C11 C10 H10 120.0
C10 C11 H11 120.1
C10 C11 C12 119.8(2)
C12 C11 H11 120.1
C7 C12 H12 119.2
C11 C12 C7 121.6(3)
C11 C12 H12 119.2
C8 C13 H13A 109.3
C8 C13 H13B 109.3
H13A C13 H13B 107.9
N1 C13 C8 111.8(2)
N1 C13 H13A 109.3
N1 C13 H13B 109.3
C15 C14 H14 127.4
N1 C14 H14 127.4
N1 C14 C15 105.2(2)
C14 C15 C16 130.0(2)
N3 C15 C14 107.9(2)
N3 C15 C16 121.9(2)
C17 C16 C15 121.0(2)
C17 C16 C21 119.1(2)
C21 C16 C15 119.8(2)
C16 C17 H17 119.5
C16 C17 C18 120.9(2)
C18 C17 H17 119.5
C17 C18 C19 119.5(2)
C17 C18 C22 120.2(2)
C19 C18 C22 120.2(2)
C18 C19 H19 120.3
C20 C19 C18 119.5(2)
C20 C19 H19 120.3
C19 C20 H20 119.6
C21 C20 C19 120.8(2)
C21 C20 H20 119.6
C16 C21 H21 119.9
C20 C21 C16 120.1(2)
C20 C21 H21 119.9
C23 C22 C18 129.0(2)
N6 C22 C18 122.7(2)
N6 C22 C23 108.3(2)
C22 C23 H23 127.5
N4 C23 C22 105.0(2)
N4 C23 H23 127.5
H24A C24 H24B 108.0
C25 C24 H24A 109.4
C25 C24 H24B 109.4
N4 C24 H24A 109.4
N4 C24 H24B 109.4
N4 C24 C25 111.1(2)
C26 C25 C24 122.2(2)
C30 C25 C24 117.9(2)
C30 C25 C26 119.9(2)
C25 C26 B2 124.9(2)
C27 C26 C25 118.1(2)
C27 C26 B2 117.0(2)
C26 C27 H27 119.1
C28 C27 C26 121.7(3)
C28 C27 H27 119.1
C27 C28 H28 120.3
C27 C28 C29 119.5(3)
C29 C28 H28 120.3
C28 C29 H29 120.1
C28 C29 C30 119.7(3)
C30 C29 H29 120.1
C25 C30 H30 119.5
C29 C30 C25 121.1(3)
C29 C30 H30 119.5
C32 C31 C34 112.7(3)
C33 C31 C32 110.4(3)
C33 C31 C34 115.6(3)
O3 C31 C32 106.9(3)
O3 C31 C33 109.0(2)
O3 C31 C34 101.4(2)
C31 C32 H32A 109.5
C31 C32 H32B 109.5
C31 C32 H32C 109.5
H32A C32 H32B 109.5
H32A C32 H32C 109.5
H32B C32 H32C 109.5
C31 C33 H33A 109.5
C31 C33 H33B 109.5
C31 C33 H33C 109.5
H33A C33 H33B 109.5
H33A C33 H33C 109.5
H33B C33 H33C 109.5
C35 C34 C31 116.3(4)
C35 C34 C36 109.9(3)
C36 C34 C31 113.2(3)
O4 C34 C31 101.8(2)
O4 C34 C35 108.2(3)
O4 C34 C36 106.6(3)
C34 C35 H35A 109.5
C34 C35 H35B 109.5
C34 C35 H35C 109.5
H35A C35 H35B 109.5
H35A C35 H35C 109.5
H35B C35 H35C 109.5
C34 C36 H36A 109.5
C34 C36 H36B 109.5
C34 C36 H36C 109.5
H36A C36 H36B 109.5
H36A C36 H36C 109.5
H36B C36 H36C 109.5
O1 B1 C7 120.8(2)
O2 B1 C7 125.5(2)
O2 B1 O1 113.6(3)
O3 B2 C26 121.9(2)
O3 B2 O4 113.7(3)
O4 B2 C26 124.4(3)
C14 N1 C13 129.5(2)
N2 N1 C13 119.7(2)
N2 N1 C14 110.7(2)
N3 N2 N1 107.2(2)
N2 N3 C15 109.0(2)
C23 N4 C24 129.2(2)
C23 N4 N5 110.7(2)
N5 N4 C24 120.1(2)
N6 N5 N4 107.3(2)
N5 N6 C22 108.8(2)
B1 O1 C1 106.1(2)
B1 O2 C4 105.9(2)
B2 O3 C31 106.2(2)
B2 O4 C34 106.4(2)

loop_
_geom_bond_atom_site_label_1
_geom_bond_atom_site_label_2
_geom_bond_distance
C1 C2 1.506(5)
C1 C3 1.533(5)
C1 C4 1.535(5)
C1 O1 1.470(4)
C2 H2A 0.9600
C2 H2B 0.9600
C2 H2C 0.9600
C3 H3A 0.9600
C3 H3B 0.9600
C3 H3C 0.9600
C4 C5 1.546(5)
C4 C6 1.515(5)
C4 O2 1.468(4)
C5 H5A 0.9600
C5 H5B 0.9600
C5 H5C 0.9600
C6 H6A 0.9600
C6 H6B 0.9600
C6 H6C 0.9600
C7 C8 1.400(4)
C7 C12 1.405(4)
C7 B1 1.563(4)
C8 C9 1.399(4)
C8 C13 1.515(3)
C9 H9 0.9300
C9 C10 1.392(4)
C10 H10 0.9300
C10 C11 1.376(4)
C11 H11 0.9300
C11 C12 1.385(4)
C12 H12 0.9300
C13 H13A 0.9700
C13 H13B 0.9700
C13 N1 1.471(3)
C14 H14 0.9300
C14 C15 1.369(4)
C14 N1 1.347(3)
C15 C16 1.469(3)
C15 N3 1.362(3)
C16 C17 1.392(3)
C16 C21 1.395(4)
C17 H17 0.9300
C17 C18 1.394(4)
C18 C19 1.396(4)
C18 C22 1.473(3)
C19 H19 0.9300
C19 C20 1.392(4)
C20 H20 0.9300
C20 C21 1.386(4)
C21 H21 0.9300
C22 C23 1.367(4)
C22 N6 1.362(3)
C23 H23 0.9300
C23 N4 1.346(3)
C24 H24A 0.9700
C24 H24B 0.9700
C24 C25 1.513(4)
C24 N4 1.473(3)
C25 C26 1.403(4)
C25 C30 1.388(4)
C26 C27 1.402(4)
C26 B2 1.574(4)
C27 H27 0.9300
C27 C28 1.383(4)
C28 H28 0.9300
C28 C29 1.386(4)
C29 H29 0.9300
C29 C30 1.387(4)
C30 H30 0.9300
C31 C32 1.512(5)
C31 C33 1.503(4)
C31 C34 1.552(5)
C31 O3 1.474(3)
C32 H32A 0.9600
C32 H32B 0.9600
C32 H32C 0.9600
C33 H33A 0.9600
C33 H33B 0.9600
C33 H33C 0.9600
C34 C35 1.504(5)
C34 C36 1.528(6)
C34 O4 1.473(4)
C35 H35A 0.9600
C35 H35B 0.9600
C35 H35C 0.9600
C36 H36A 0.9600
C36 H36B 0.9600
C36 H36C 0.9600
B1 O1 1.359(4)
B1 O2 1.358(4)
B2 O3 1.359(4)
B2 O4 1.365(4)
N1 N2 1.342(3)
N2 N3 1.317(3)
N4 N5 1.346(3)
N5 N6 1.316(3)

loop_
_geom_torsion_atom_site_label_1
_geom_torsion_atom_site_label_2
_geom_torsion_atom_site_label_3
_geom_torsion_atom_site_label_4
_geom_torsion
C1 C4 O2 B1 27.3(3)
C2 C1 C4 C5 -36.6(4)
C2 C1 C4 C6 91.8(4)
C2 C1 C4 O2 -150.7(3)
C2 C1 O1 B1 150.9(3)
C3 C1 C4 C5 -165.5(3)
C3 C1 C4 C6 -37.2(4)
C3 C1 C4 O2 80.3(3)
C3 C1 O1 B1 -89.5(3)
C4 C1 O1 B1 27.3(3)
C5 C4 O2 B1 -89.3(3)
C6 C4 O2 B1 150.0(3)
C7 C8 C9 C10 0.9(4)
C7 C8 C13 N1 -91.1(3)
C7 B1 O1 C1 168.5(3)
C7 B1 O2 C4 169.1(3)
C8 C7 C12 C11 -0.3(4)
C8 C7 B1 O1 -167.6(3)
C8 C7 B1 O2 12.2(4)
C8 C9 C10 C11 0.1(4)
C8 C13 N1 C14 52.9(4)
C8 C13 N1 N2 -124.9(3)
C9 C8 C13 N1 88.8(3)
C9 C10 C11 C12 -1.2(4)
C10 C11 C12 C7 1.3(4)
C12 C7 C8 C9 -0.8(4)
C12 C7 C8 C13 179.1(2)
C12 C7 B1 O1 10.7(4)
C12 C7 B1 O2 -169.5(3)
C13 C8 C9 C10 -179.1(2)
C13 N1 N2 N3 178.4(2)
C14 C15 C16 C17 158.8(3)
C14 C15 C16 C21 -25.5(4)
C14 C15 N3 N2 0.5(3)
C14 N1 N2 N3 0.3(3)
C15 C14 N1 C13 -177.8(2)
C15 C14 N1 N2 0.1(3)
C15 C16 C17 C18 174.0(2)
C15 C16 C21 C20 -175.6(3)
C16 C15 N3 N2 -176.0(3)
C16 C17 C18 C19 2.3(4)
C16 C17 C18 C22 -174.9(2)
C17 C16 C21 C20 0.2(4)
C17 C18 C19 C20 -1.1(4)
C17 C18 C22 C23 163.8(3)
C17 C18 C22 N6 -14.4(4)
C18 C19 C20 C21 -0.5(5)
C18 C22 C23 N4 -178.6(3)
C18 C22 N6 N5 178.7(2)
C19 C18 C22 C23 -13.4(4)
C19 C18 C22 N6 168.4(3)
C19 C20 C21 C16 1.0(5)
C21 C16 C17 C18 -1.8(4)
C22 C18 C19 C20 176.1(3)
C22 C23 N4 C24 -177.5(3)
C22 C23 N4 N5 0.1(3)
C23 C22 N6 N5 0.2(3)
C23 N4 N5 N6 0.0(3)
C24 C25 C26 C27 178.4(2)
C24 C25 C26 B2 -3.6(4)
C24 C25 C30 C29 -177.9(2)
C24 N4 N5 N6 177.9(2)
C25 C24 N4 C23 60.4(4)
C25 C24 N4 N5 -117.1(3)
C25 C26 C27 C28 -0.8(4)
C25 C26 B2 O3 -161.4(2)
C25 C26 B2 O4 20.6(4)
C26 C25 C30 C29 1.0(4)
C26 C27 C28 C29 1.7(4)
C26 B2 O3 C31 168.4(2)
C26 B2 O4 C34 169.8(3)
C27 C26 B2 O3 16.7(4)
C27 C26 B2 O4 -161.3(3)
C27 C28 C29 C30 -1.2(4)
C28 C29 C30 C25 -0.2(4)
C30 C25 C26 C27 -0.5(4)
C30 C25 C26 B2 177.5(2)
C31 C34 O4 B2 24.8(3)
C32 C31 C34 C35 -34.8(4)
C32 C31 C34 C36 -163.4(3)
C32 C31 C34 O4 82.6(3)
C32 C31 O3 B2 -90.6(3)
C33 C31 C34 C35 93.5(4)
C33 C31 C34 C36 -35.2(4)
C33 C31 C34 O4 -149.2(3)
C33 C31 O3 B2 150.0(3)
C34 C31 O3 B2 27.6(3)
C35 C34 O4 B2 147.9(4)
C36 C34 O4 B2 -94.0(3)
B1 C7 C8 C9 177.5(2)
B1 C7 C8 C13 -2.6(4)
B1 C7 C12 C11 -178.7(2)
B2 C26 C27 C28 -179.0(2)
N1 C14 C15 C16 175.8(3)
N1 C14 C15 N3 -0.3(3)
N1 N2 N3 C15 -0.5(3)
N3 C15 C16 C17 -25.6(4)
N3 C15 C16 C21 150.1(3)
N4 C24 C25 C26 -94.8(3)
N4 C24 C25 C30 84.1(3)
N4 N5 N6 C22 -0.1(3)
N6 C22 C23 N4 -0.2(3)
O1 C1 C4 C5 81.4(3)
O1 C1 C4 C6 -150.3(3)
O1 C1 C4 O2 -32.8(3)
O1 B1 O2 C4 -11.1(3)
O2 B1 O1 C1 -11.2(3)
O3 C31 C34 C35 -148.8(3)
O3 C31 C34 C36 82.5(3)
O3 C31 C34 O4 -31.4(3)
O3 B2 O4 C34 -8.3(4)
O4 B2 O3 C31 -13.4(3)
